data_4030282
loop_
_publ_author_name
'Trombe, J.-C.'
'Petit, J.-F.'
'Gleizes, A.'

_publ_section_title
;
 Lanthanide oxalato-squarates : preparation and crystal structures of
 [Ce2(H2O)8(C4O4)2(C2O4)].3H2O and Eu2(H2O)4(C4O4)2(C2O4)
;
_journal_name_full 'European Journal of Solid State and Inorganic Chemistry'
_journal_page_first 669
_journal_page_last 681
_journal_volume 28
_journal_year 1991
_chemical_formula_sum 'C10 H22 Ce2 O23'
_chemical_formula_weight 790.499
_space_group_IT_number 60
_symmetry_cell_setting orthorhombic
_symmetry_Int_Tables_number 60
_symmetry_space_group_name_Hall '-P 2n 2ab'
_symmetry_space_group_name_H-M 'P b c n'
_cell_angle_alpha 90
_cell_angle_beta 90
_cell_angle_gamma 90
_cell_formula_units_Z 4
_cell_length_a 23.825(3)
_cell_length_b 14.044(1)
_cell_length_c 6.673(1)
_cell_volume 2232.8(5)
_diffrn_ambient_temperature 293
_diffrn_radiation_probe x-ray
_diffrn_radiation_type MoK\a
_diffrn_radiation_wavelength 0.71069
_exptl_absorpt_coefficient_mu 4.133
_exptl_crystal_density_diffrn 2.334
_exptl_crystal_F_000 1504
_refine_ls_number_parameters 157
_refine_ls_number_reflns 2498
_refine_ls_R_factor_gt 0.025
_refine_ls_wR_factor_gt 0.032
_cod_data_source_file EJSSIC-1991-28-669-681-1.cif
_cod_data_source_block Ce-oxalato-squarate
_cod_original_cell_volume 2233.8(5)
_cod_original_formula_sum 'C10 H22  Ce2 O23'
_cod_database_code 4030282

loop_
_symmetry_equiv_pos_site_id
_symmetry_equiv_pos_as_xyz
1 x,y,z
2 1/2-x,1/2-y,1/2+z
3 1/2+x,1/2-y,-z
4 -x,y,1/2-z
5 -x,-y,-z
6 1/2+x,1/2+y,1/2-z
7 1/2-x,1/2+y,z
8 x,-y,1/2+z

loop_
_atom_site_label
_atom_site_type_symbol
_atom_site_thermal_displace_type
_atom_site_fract_x
_atom_site_fract_y
_atom_site_fract_z
_atom_site_occupancy
_atom_site_U_iso_or_equiv
Ce Ce Uiso 0.36608(1) 0.29434(1) 0.11856(3) 1.000 0.0123(1)
O1 O Uiso 0.28690(10) 0.1918(2) -0.0244(5) 1.000 0.0251(8)
OW1 O Uiso 0.40410(10) 0.1282(2) 0.1207(6) 1.000 0.0372(9)
O2 O Uiso 0.16440(10) 0.0962(2) -0.1058(5) 1.000 0.0213(6)
OW2 O Uiso 0.31960(10) 0.2041(2) 0.4146(5) 1.000 0.0255(6)
O3 O Uiso 0.21410(10) -0.1099(2) -0.0045(5) 1.000 0.0222(6)
OW3 O Uiso 0.40660(10) 0.4594(2) 0.0394(5) 1.000 0.0276(8)
O4 O Uiso 0.33780(10) -0.0208(2) 0.0442(6) 1.000 0.0299(8)
OW4 O Uiso 0.37910(10) 0.2797(3) -0.2504(5) 1.000 0.0334(9)
O6 O Uiso 0.47080(10) 0.2934(3) 0.0121(5) 1.000 0.0253(8)
O7 O Uiso 0.43930(10) 0.3001(2) 0.3953(4) 1.000 0.0247(6)
C1 C Uiso 0.2677(2) 0.1094(3) -0.0222(6) 1.000 0.0162(8)
C2 C Uiso 0.2122(2) 0.0672(3) -0.0559(6) 1.000 0.0147(8)
C3 C Uiso 0.2339(2) -0.0272(3) -0.0131(6) 1.000 0.0153(8)
C4 C Uiso 0.2906(2) 0.0128(3) 0.0119(6) 1.000 0.0170(8)
C5 C Uiso 0.50890(10) 0.2961(3) 0.1383(6) 1.000 0.0163(6)
OW5 O Uiso 0.5127(3) 0.0657(6) 0.1320(10) 0.500 0.0393(13)
OW6 O Uiso 0.4977(8) 0.5405(4) 0.242(3) 0.500 0.0305(11)
OW7 O Uiso 0.0140(3) 0.3749(6) 0.242(2) 0.500 0.058(3)
H11 H Uiso 0.38900 0.08400 0.08200 1.000 0.0380
H12 H Uiso 0.27700 0.23100 0.41600 1.000 0.0253
H13 H Uiso 0.43200 0.48100 0.12600 1.000 0.0380
H14 H Uiso 0.41300 0.28100 -0.30000 1.000 0.0380
H22 H Uiso 0.33400 0.14500 0.45700 1.000 0.0253
H23 H Uiso 0.39100 0.50000 -0.00100 1.000 0.0380
H24 H Uiso 0.34800 0.29100 -0.37400 1.000 0.0380
H21 H Uiso 0.45700 0.12400 0.08200 1.000 0.0380

loop_
_atom_type_symbol
_atom_type_description
_atom_type_scat_dispersion_real
_atom_type_scat_dispersion_imag
_atom_type_scat_source
C C 0.0033 0.0016 ' International Tables Vol C Tables 4.2.6.8 and 6.1.1.4'
H H 0.0000 0.0000 ' International Tables Vol C Tables 4.2.6.8 and 6.1.1.4'
Ce Ce -0.2486 2.6331 ' International Tables Vol C Tables 4.2.6.8 and 6.1.1.4'
O O 0.0106 0.0060 ' International Tables Vol C Tables 4.2.6.8 and 6.1.1.4'

loop_
_geom_angle_atom_site_label_1
_geom_angle_atom_site_label_2
_geom_angle_atom_site_label_3
_geom_angle
_geom_angle_site_symmetry_1
_geom_angle_site_symmetry_3
_geom_angle_publ_flag
O1 Ce OW1 75.18(9) . . yes
O1 Ce OW2 72.20(10) . . yes
O1 Ce OW3 135.18(9) . . yes
O1 Ce OW4 71.13(10) . . yes
O1 Ce O6 127.18(11) . . yes
O1 Ce O7 142.66(9) . . yes
O1 Ce O2 113.93(9) . 2_555 yes
O1 Ce O3 67.24(9) . 7_555 yes
OW1 Ce OW2 72.23(10) . . yes
OW1 Ce OW3 135.00(8) . . yes
OW1 Ce OW4 83.32(13) . . yes
OW1 Ce O6 69.44(11) . . yes
OW1 Ce O7 77.12(10) . . yes
OW1 Ce O2 132.29(12) . 2_555 yes
OW1 Ce O3 141.94(9) . 7_555 yes
OW2 Ce OW3 139.32(10) . . yes
OW2 Ce OW4 139.95(11) . . yes
OW2 Ce O6 128.05(10) . . yes
OW2 Ce O7 75.84(8) . . yes
O2 Ce OW2 67.48(9) 2_555 . yes
OW2 Ce O3 100.86(9) . 7_555 yes
OW3 Ce OW4 79.87(12) . . yes
OW3 Ce O6 65.57(11) . . yes
OW3 Ce O7 82.10(9) . . yes
O2 Ce OW3 72.89(10) 2_555 . yes
O3 Ce OW3 74.42(8) 7_555 . yes
OW4 Ce O6 66.98(9) . . yes
OW4 Ce O7 129.46(8) . . yes
O2 Ce OW4 144.38(12) 2_555 . yes
O3 Ce OW4 79.23(10) 7_555 . yes
O6 Ce O7 62.55(9) . . yes
O2 Ce O6 118.89(10) 2_555 . yes
O3 Ce O6 130.83(11) 7_555 . yes
O2 Ce O7 69.26(9) 2_555 . yes
O3 Ce O7 138.86(9) 7_555 . yes
O2 Ce O3 71.73(10) 2_555 7_555 yes
Ce O1 C1 142.2(3) . . yes
Ce O2 C2 131.1(3) 2_554 . yes
Ce O3 C3 143.9(3) 7_545 . yes
Ce O6 C5 121.2(2) . . yes
Ce O7 C5 122.9(2) . 4_655 yes
Ce OW1 H11 126.00 . . no
Ce OW2 H12 104.00 . . no
Ce OW2 H22 120.00 . . no
H12 OW2 H22 130.00 . . no
Ce OW3 H13 115.00 . . no
Ce OW3 H23 126.00 . . no
H13 OW3 H23 109.00 . . no
Ce OW4 H14 119.00 . . no
Ce OW4 H24 129.00 . . no
H14 OW4 H24 109.00 . . no
C2 C1 C4 89.2(3) . . no
O1 C1 C2 134.9(4) . . yes
O1 C1 C4 136.0(4) . . yes
O2 C2 C1 136.7(4) . . yes
O2 C2 C3 132.2(4) . . yes
C1 C2 C3 91.0(4) . . no
O3 C3 C2 136.1(4) . . yes
C2 C3 C4 90.0(3) . . no
O3 C3 C4 133.9(4) . . yes
C1 C4 C3 89.7(4) . . no
O4 C4 C3 135.0(4) . . yes
O4 C4 C1 135.3(4) . . yes
O6 C5 O7 126.9(4) . 4_655 yes
O6 C5 C5 117.0(2) . 4_655 yes
O7 C5 C5 116.2(3) 4_655 4_655 yes

loop_
_geom_bond_atom_site_label_1
_geom_bond_atom_site_label_2
_geom_bond_distance
_geom_bond_site_symmetry_2
_geom_bond_publ_flag
Ce O1 2.558(3) . yes
Ce OW1 2.503(3) . yes
Ce OW2 2.595(3) . yes
Ce OW3 2.566(3) . yes
Ce OW4 2.490(3) . yes
Ce O6 2.594(3) . yes
Ce O7 2.542(3) . yes
Ce O2 2.505(3) 2_555 yes
Ce O3 2.476(3) 7_555 yes
O1 C1 1.244(5) . yes
O2 C2 1.255(5) . yes
O3 C3 1.255(5) . yes
O4 C4 1.238(5) . yes
O6 C5 1.239(4) . yes
O7 C5 1.256(3) 4_655 yes
OW1 H11 0.7600 . no
OW2 H22 0.9400 . no
OW2 H12 1.0800 . no
OW3 H13 0.8900 . no
OW3 H23 0.7300 . no
OW4 H24 1.1200 . no
OW4 H14 0.8700 . no
C1 C2 1.466(7) . no
C1 C4 1.480(6) . no
C2 C3 1.451(6) . no
C3 C4 1.473(7) . no
C5 C5 1.550(6) 4_655 no

loop_
_geom_hbond_atom_site_label_D
_geom_hbond_atom_site_label_H
_geom_hbond_atom_site_label_A
_geom_hbond_distance_DH
_geom_hbond_distance_HA
_geom_hbond_distance_DA
_geom_hbond_angle_DHA
_geom_hbond_site_symmetry_A
_geom_hbond_publ_flag
OW1 H11 O4 0.7600 1.9300 2.671(4) 165.00 . yes
OW2 H12 O1 1.0800 1.9100 2.957(4) 161.00 2_555 yes
OW2 H12 O3 1.0800 2.3300 2.891(4) 111.00 8_555 yes
OW3 H13 OW6 0.8900 1.9400 2.799(18) 163.00 . yes
OW3 H13 OW6 0.8900 2.0700 2.937(18) 165.00 4_655 yes
OW4 H14 O6 0.8700 2.5000 2.807(4) 101.00 . yes
OW4 H14 O7 0.8700 2.1400 2.780(4) 129.00 1_554 yes
OW2 H22 O4 0.9400 1.8400 2.750(4) 161.00 8_555 yes
OW3 H23 O2 0.7300 2.0100 2.737(4) 169.00 7_555 yes
OW4 H24 OW2 1.1200 1.9800 2.852(4) 131.00 1_554 yes
OW4 H24 O2 1.1200 2.2300 3.120(5) 134.00 2_554 yes

loop_
_geom_torsion_atom_site_label_1
_geom_torsion_atom_site_label_2
_geom_torsion_atom_site_label_3
_geom_torsion_atom_site_label_4
_geom_torsion
_geom_torsion_site_symmetry_1
_geom_torsion_site_symmetry_3
_geom_torsion_site_symmetry_4
_geom_torsion_publ_flag
OW1 Ce O1 C1 26.2(4) . . . no
OW2 Ce O1 C1 -49.6(4) . . . no
OW3 Ce O1 C1 166.6(4) . . . no
OW4 Ce O1 C1 114.0(5) . . . no
O6 Ce O1 C1 75.1(5) . . . no
O7 Ce O1 C1 -17.2(5) . . . no
O2 Ce O1 C1 -103.9(4) 2_555 . . no
O3 Ce O1 C1 -160.0(5) 7_555 . . no
O1 Ce O6 C5 -137.0(3) . . . no
OW1 Ce O6 C5 -85.8(4) . . . no
OW2 Ce O6 C5 -40.9(4) . . . no
OW3 Ce O6 C5 93.8(4) . . . no
OW4 Ce O6 C5 -177.2(4) . . . no
O7 Ce O6 C5 0.0(3) . . . no
O2 Ce O6 C5 42.1(4) 2_555 . . no
O3 Ce O6 C5 132.3(3) 7_555 . . no
O1 Ce O7 C5 113.3(3) . . 4_655 no
OW1 Ce O7 C5 70.3(3) . . 4_655 no
OW2 Ce O7 C5 145.0(3) . . 4_655 no
OW3 Ce O7 C5 -69.5(3) . . 4_655 no
OW4 Ce O7 C5 0.4(4) . . 4_655 no
O6 Ce O7 C5 -3.0(3) . . 4_655 no
O2 Ce O7 C5 -144.1(3) 2_555 . 4_655 no
O3 Ce O7 C5 -124.7(3) 7_555 . 4_655 no
O1 Ce O2 C2 -18.2(4) . 2_555 2_555 no
OW1 Ce O2 C2 -109.6(4) . 2_555 2_555 no
OW2 Ce O2 C2 -75.1(3) . 2_555 2_555 no
OW3 Ce O2 C2 114.3(4) . 2_555 2_555 no
OW4 Ce O2 C2 72.5(4) . 2_555 2_555 no
O6 Ce O2 C2 162.7(3) . 2_555 2_555 no
O7 Ce O2 C2 -157.8(4) . 2_555 2_555 no
O1 Ce O3 C3 172.8(5) . 7_555 7_555 no
OW1 Ce O3 C3 -177.5(4) . 7_555 7_555 no
OW2 Ce O3 C3 107.5(5) . 7_555 7_555 no
OW3 Ce O3 C3 -30.9(5) . 7_555 7_555 no
OW4 Ce O3 C3 -113.3(5) . 7_555 7_555 no
O6 Ce O3 C3 -67.0(5) . 7_555 7_555 no
O7 Ce O3 C3 26.7(5) . 7_555 7_555 no
Ce O1 C1 C2 154.6(3) . . . no
Ce O1 C1 C4 -26.5(8) . . . no
Ce O2 C2 C1 46.9(7) 2_554 . . no
Ce O2 C2 C3 -131.1(4) 2_554 . . no
Ce O3 C3 C2 -43.7(8) 7_545 . . no
Ce O3 C3 C4 138.4(4) 7_545 . . no
Ce O6 C5 O7 -176.7(3) . . 4_655 no
Ce O6 C5 C5 2.3(5) . . 4_655 no
Ce O7 C5 C5 5.1(5) . 4_655 . no
Ce O7 C5 O6 -175.9(4) . 4_655 4_655 no
O1 C1 C2 O2 3.3(9) . . . no
O1 C1 C2 C3 -178.2(5) . . . no
C4 C1 C2 O2 -176.0(5) . . . no
C4 C1 C2 C3 2.6(3) . . . no
O1 C1 C4 O4 -2.9(9) . . . no
O1 C1 C4 C3 178.3(5) . . . no
C2 C1 C4 O4 176.3(5) . . . no
C2 C1 C4 C3 -2.5(3) . . . no
O2 C2 C3 O3 -2.5(9) . . . no
O2 C2 C3 C4 176.1(5) . . . no
C1 C2 C3 O3 178.9(5) . . . no
C1 C2 C3 C4 -2.6(3) . . . no
O3 C3 C4 O4 2.3(9) . . . no
O3 C3 C4 C1 -178.9(5) . . . no
C2 C3 C4 O4 -176.3(5) . . . no
C2 C3 C4 C1 2.6(3) . . . no
O6 C5 C5 O7 -4.8(6) . 4_655 . no
O6 C5 C5 O6 176.1(4) . 4_655 4_655 no
O7 C5 C5 O7 174.3(4) 4_655 4_655 . no
